data_7156468
loop_
_publ_author_name
'Huang, Songhai'
'Niu, Pengfei'
'Su, Yingpeng'
'Hu, Dongcheng'
'Huo, Congde'

_publ_section_title
;
 Tandem radical cyclization of N-methacryloyl benzamides with
 CBr<sub>4</sub> to construct brominated isoquinolinediones.
;
_journal_issue 41
_journal_name_full 'Organic &amp; biomolecular chemistry'
_journal_page_first 7748
_journal_page_last 7752
_journal_paper_doi 10.1039/c8ob01964a
_journal_volume 16
_journal_year 2018
_chemical_formula_sum 'C12 H12 Br N O2'
_chemical_formula_weight 282.14
_space_group_crystal_system monoclinic
_space_group_IT_number 14
_space_group_name_Hall '-P 2ybc'
_space_group_name_H-M_alt 'P 1 21/c 1'
_symmetry_space_group_name_Hall '-P 2ybc'
_symmetry_space_group_name_H-M 'P 1 21/c 1'
_atom_sites_solution_hydrogens geom
_audit_creation_method SHELXL-2014/7
_audit_update_record
;
2018-03-15 deposited with the CCDC.
2018-10-01 downloaded from the CCDC.
;
_cell_angle_alpha 90
_cell_angle_beta 97.553(3)
_cell_angle_gamma 90
_cell_formula_units_Z 4
_cell_length_a 6.8559(6)
_cell_length_b 13.8455(12)
_cell_length_c 12.3109(11)
_cell_measurement_reflns_used 7819
_cell_measurement_temperature 571(2)
_cell_measurement_theta_max 28.25
_cell_measurement_theta_min 2.94
_cell_volume 1158.45(18)
_computing_structure_refinement 'SHELXL-2014/7 (Sheldrick, 2014)'
_diffrn_ambient_temperature 571(2)
_diffrn_measured_fraction_theta_full 0.985
_diffrn_measured_fraction_theta_max 0.985
_diffrn_measurement_device_type 'Bruker APEX-II CCD'
_diffrn_measurement_method '\f and \w scans'
_diffrn_radiation_type MoK\a
_diffrn_radiation_wavelength 0.71073
_diffrn_reflns_av_R_equivalents 0.0583
_diffrn_reflns_av_unetI/netI 0.0403
_diffrn_reflns_Laue_measured_fraction_full 0.985
_diffrn_reflns_Laue_measured_fraction_max 0.985
_diffrn_reflns_limit_h_max 8
_diffrn_reflns_limit_h_min -8
_diffrn_reflns_limit_k_max 17
_diffrn_reflns_limit_k_min -17
_diffrn_reflns_limit_l_max 15
_diffrn_reflns_limit_l_min -15
_diffrn_reflns_number 12516
_diffrn_reflns_point_group_measured_fraction_full 0.985
_diffrn_reflns_point_group_measured_fraction_max 0.985
_diffrn_reflns_theta_full 25.242
_diffrn_reflns_theta_max 25.999
_diffrn_reflns_theta_min 2.942
_exptl_absorpt_coefficient_mu 3.532
_exptl_absorpt_correction_type none
_exptl_crystal_colour colourless
_exptl_crystal_density_diffrn 1.618
_exptl_crystal_description block
_exptl_crystal_F_000 568
_exptl_crystal_size_max 0.24
_exptl_crystal_size_mid 0.22
_exptl_crystal_size_min 0.21
_refine_diff_density_max 0.506
_refine_diff_density_min -0.701
_refine_diff_density_rms 0.097
_refine_ls_extinction_method none
_refine_ls_goodness_of_fit_ref 1.059
_refine_ls_hydrogen_treatment constr
_refine_ls_matrix_type full
_refine_ls_number_parameters 147
_refine_ls_number_reflns 2244
_refine_ls_number_restraints 0
_refine_ls_restrained_S_all 1.059
_refine_ls_R_factor_all 0.0715
_refine_ls_R_factor_gt 0.0573
_refine_ls_shift/su_max 0.001
_refine_ls_shift/su_mean 0.000
_refine_ls_structure_factor_coef Fsqd
_refine_ls_weighting_details 'w=1/[\s^2^(Fo^2^)+(0.0555P)^2^+3.3909P] where P=(Fo^2^+2Fc^2^)/3'
_refine_ls_weighting_scheme calc
_refine_ls_wR_factor_gt 0.1340
_refine_ls_wR_factor_ref 0.1412
_reflns_Friedel_coverage 0.000
_reflns_number_gt 1898
_reflns_number_total 2244
_reflns_threshold_expression 'I > 2\s(I)'
_cod_data_source_file c8ob01964a2.cif
_cod_data_source_block mo_20180126C_0m_a
_cod_depositor_comments 'Adding full bibliography for 7156468.cif.'
_cod_database_code 7156468
_shelx_shelxl_version_number 2014/7
_shelx_space_group_comment
;
The symmetry employed for this shelxl refinement is uniquely defined
by the following loop, which should always be used as a source of
symmetry information in preference to the above space-group names.
They are only intended as comments.
;

loop_
_space_group_symop_operation_xyz
'x, y, z'
'-x, y+1/2, -z+1/2'
'-x, -y, -z'
'x, -y-1/2, z-1/2'

loop_
_atom_site_label
_atom_site_type_symbol
_atom_site_fract_x
_atom_site_fract_y
_atom_site_fract_z
_atom_site_U_iso_or_equiv
_atom_site_adp_type
_atom_site_occupancy
_atom_site_site_symmetry_order
_atom_site_calc_flag
_atom_site_refinement_flags_posn
_atom_site_refinement_flags_adp
Br1 Br 0.71433(8) 0.83576(4) 0.29013(5) 0.0580(2) Uani 1 1 d . .
C1 C 0.2075(7) 0.7160(3) 0.2487(4) 0.0394(11) Uani 1 1 d . .
H1 H 0.1703 0.7600 0.2992 0.047 Uiso 1 1 calc R U
C2 C 0.0877(7) 0.7013(4) 0.1517(4) 0.0463(12) Uani 1 1 d . .
H2 H -0.0280 0.7367 0.1362 0.056 Uiso 1 1 calc R U
C3 C 0.1379(7) 0.6349(4) 0.0774(4) 0.0426(11) Uani 1 1 d . .
H3 H 0.0544 0.6238 0.0128 0.051 Uiso 1 1 calc R U
C4 C 0.3111(6) 0.5850(3) 0.0987(3) 0.0339(9) Uani 1 1 d . .
H4 H 0.3460 0.5405 0.0481 0.041 Uiso 1 1 calc R U
C5 C 0.4352(5) 0.6008(3) 0.1964(3) 0.0237(8) Uani 1 1 d . .
C6 C 0.3833(6) 0.6659(3) 0.2726(3) 0.0275(8) Uani 1 1 d . .
C7 C 0.5098(6) 0.6796(3) 0.3811(3) 0.0312(9) Uani 1 1 d . .
C8 C 0.7035(7) 0.6225(3) 0.3931(4) 0.0368(10) Uani 1 1 d . .
C9 C 0.6214(6) 0.5463(3) 0.2142(3) 0.0272(8) Uani 1 1 d . .
C10 C 0.9225(7) 0.5019(4) 0.3314(4) 0.0466(12) Uani 1 1 d . .
H10A H 1.0081 0.5290 0.3917 0.070 Uiso 1 1 calc R U
H10B H 0.9863 0.5038 0.2665 0.070 Uiso 1 1 calc R U
H10C H 0.8930 0.4361 0.3477 0.070 Uiso 1 1 calc R U
C11 C 0.3971(8) 0.6434(4) 0.4779(4) 0.0486(12) Uani 1 1 d . .
H11A H 0.2725 0.6757 0.4740 0.073 Uiso 1 1 calc R U
H11B H 0.4744 0.6576 0.5468 0.073 Uiso 1 1 calc R U
H11C H 0.3762 0.5750 0.4715 0.073 Uiso 1 1 calc R U
C12 C 0.5648(7) 0.7856(3) 0.4015(4) 0.0397(11) Uani 1 1 d . .
H12A H 0.6422 0.7919 0.4729 0.048 Uiso 1 1 calc R U
H12B H 0.4458 0.8234 0.4017 0.048 Uiso 1 1 calc R U
N1 N 0.7395(5) 0.5579(2) 0.3134(3) 0.0286(7) Uani 1 1 d . .
O1 O 0.8195(6) 0.6317(3) 0.4756(3) 0.0684(13) Uani 1 1 d . .
O2 O 0.6725(5) 0.4917(3) 0.1473(3) 0.0497(9) Uani 1 1 d . .

loop_
_atom_site_aniso_label
_atom_site_aniso_U_11
_atom_site_aniso_U_22
_atom_site_aniso_U_33
_atom_site_aniso_U_23
_atom_site_aniso_U_13
_atom_site_aniso_U_12
Br1 0.0546(4) 0.0441(3) 0.0793(5) -0.0073(3) 0.0238(3) -0.0078(2)
C1 0.045(2) 0.040(3) 0.032(2) -0.002(2) 0.0005(19) 0.016(2)
C2 0.037(2) 0.058(3) 0.042(3) 0.010(2) -0.005(2) 0.014(2)
C3 0.039(2) 0.055(3) 0.030(2) 0.009(2) -0.0092(19) -0.006(2)
C4 0.041(2) 0.040(2) 0.019(2) -0.0030(17) 0.0000(17) -0.0063(19)
C5 0.0280(18) 0.0212(18) 0.0216(19) 0.0027(15) 0.0020(15) -0.0029(15)
C6 0.035(2) 0.0258(19) 0.0209(19) 0.0003(16) -0.0001(16) -0.0002(16)
C7 0.039(2) 0.030(2) 0.023(2) -0.0061(16) 0.0002(17) 0.0086(17)
C8 0.043(2) 0.032(2) 0.032(2) -0.0080(18) -0.0090(19) 0.0112(19)
C9 0.032(2) 0.025(2) 0.026(2) -0.0085(16) 0.0058(16) -0.0038(16)
C10 0.044(3) 0.043(3) 0.050(3) -0.006(2) -0.003(2) 0.019(2)
C11 0.055(3) 0.065(3) 0.027(2) -0.006(2) 0.008(2) 0.007(2)
C12 0.048(3) 0.038(3) 0.033(2) -0.014(2) 0.005(2) 0.007(2)
N1 0.0293(17) 0.0267(17) 0.0280(18) -0.0051(14) -0.0028(14) 0.0093(14)
O1 0.073(3) 0.075(3) 0.046(2) -0.028(2) -0.035(2) 0.035(2)
O2 0.0489(19) 0.059(2) 0.0415(19) -0.0271(17) 0.0065(15) 0.0093(17)

loop_
_atom_type_symbol
_atom_type_description
_atom_type_scat_dispersion_real
_atom_type_scat_dispersion_imag
_atom_type_scat_source
C C 0.0033 0.0016 'International Tables Vol C Tables 4.2.6.8 and 6.1.1.4'
H H 0.0000 0.0000 'International Tables Vol C Tables 4.2.6.8 and 6.1.1.4'
N N 0.0061 0.0033 'International Tables Vol C Tables 4.2.6.8 and 6.1.1.4'
O O 0.0106 0.0060 'International Tables Vol C Tables 4.2.6.8 and 6.1.1.4'
Br Br -0.2901 2.4595 'International Tables Vol C Tables 4.2.6.8 and 6.1.1.4'

loop_
_geom_angle_atom_site_label_1
_geom_angle_atom_site_label_2
_geom_angle_atom_site_label_3
_geom_angle
C2 C1 C6 120.9(4)
C2 C1 H1 119.5
C6 C1 H1 119.5
C1 C2 C3 120.3(4)
C1 C2 H2 119.8
C3 C2 H2 119.8
C4 C3 C2 119.9(4)
C4 C3 H3 120.1
C2 C3 H3 120.1
C3 C4 C5 120.0(4)
C3 C4 H4 120.0
C5 C4 H4 120.0
C6 C5 C4 120.3(4)
C6 C5 C9 122.0(3)
C4 C5 C9 117.7(4)
C5 C6 C1 118.5(4)
C5 C6 C7 121.0(4)
C1 C6 C7 120.5(4)
C6 C7 C12 111.6(3)
C6 C7 C8 114.2(3)
C12 C7 C8 106.7(4)
C6 C7 C11 110.3(4)
C12 C7 C11 108.3(4)
C8 C7 C11 105.4(4)
O1 C8 N1 120.5(4)
O1 C8 C7 119.4(4)
N1 C8 C7 120.1(3)
O2 C9 N1 119.2(4)
O2 C9 C5 123.0(4)
N1 C9 C5 117.8(3)
N1 C10 H10A 109.5
N1 C10 H10B 109.5
H10A C10 H10B 109.5
N1 C10 H10C 109.5
H10A C10 H10C 109.5
H10B C10 H10C 109.5
C7 C11 H11A 109.5
C7 C11 H11B 109.5
H11A C11 H11B 109.5
C7 C11 H11C 109.5
H11A C11 H11C 109.5
H11B C11 H11C 109.5
C7 C12 Br1 111.7(3)
C7 C12 H12A 109.3
Br1 C12 H12A 109.3
C7 C12 H12B 109.3
Br1 C12 H12B 109.3
H12A C12 H12B 107.9
C8 N1 C9 124.5(3)
C8 N1 C10 117.8(3)
C9 N1 C10 117.5(3)

loop_
_geom_bond_atom_site_label_1
_geom_bond_atom_site_label_2
_geom_bond_distance
Br1 C12 1.945(5)
C1 C2 1.373(7)
C1 C6 1.388(6)
C1 H1 0.9300
C2 C3 1.372(8)
C2 H2 0.9300
C3 C4 1.369(7)
C3 H3 0.9300
C4 C5 1.397(5)
C4 H4 0.9300
C5 C6 1.380(5)
C5 C9 1.475(5)
C6 C7 1.506(6)
C7 C12 1.527(6)
C7 C8 1.536(6)
C7 C11 1.584(7)
C8 O1 1.212(5)
C8 N1 1.374(5)
C9 O2 1.203(5)
C9 N1 1.383(5)
C10 N1 1.467(5)
C10 H10A 0.9600
C10 H10B 0.9600
C10 H10C 0.9600
C11 H11A 0.9600
C11 H11B 0.9600
C11 H11C 0.9600
C12 H12A 0.9700
C12 H12B 0.9700

loop_
_geom_hbond_atom_site_label_D
_geom_hbond_atom_site_label_H
_geom_hbond_atom_site_label_A
_geom_hbond_distance_DH
_geom_hbond_distance_HA
_geom_hbond_distance_DA
_geom_hbond_angle_DHA
_geom_hbond_site_symmetry_A
C12 H12B O2 0.97 2.51 3.300(6) 138.2 2_655
C12 H12B O2 0.97 2.51 3.300(6) 138.2 2_655
C12 H12B O2 0.97 2.51 3.300(6) 138.2 2_655

loop_
_geom_torsion_atom_site_label_1
_geom_torsion_atom_site_label_2
_geom_torsion_atom_site_label_3
_geom_torsion_atom_site_label_4
_geom_torsion
C6 C1 C2 C3 1.6(8)
C1 C2 C3 C4 -2.0(8)
C2 C3 C4 C5 0.8(7)
C3 C4 C5 C6 0.8(6)
C3 C4 C5 C9 -179.0(4)
C4 C5 C6 C1 -1.1(6)
C9 C5 C6 C1 178.6(4)
C4 C5 C6 C7 176.5(4)
C9 C5 C6 C7 -3.8(6)
C2 C1 C6 C5 -0.1(7)
C2 C1 C6 C7 -177.7(4)
C5 C6 C7 C12 126.1(4)
C1 C6 C7 C12 -56.4(5)
C5 C6 C7 C8 5.0(6)
C1 C6 C7 C8 -177.5(4)
C5 C6 C7 C11 -113.5(4)
C1 C6 C7 C11 64.0(5)
C6 C7 C8 O1 177.0(5)
C12 C7 C8 O1 53.2(6)
C11 C7 C8 O1 -61.8(6)
C6 C7 C8 N1 -6.5(6)
C12 C7 C8 N1 -130.2(4)
C11 C7 C8 N1 114.7(5)
C6 C5 C9 O2 -177.4(4)
C4 C5 C9 O2 2.3(6)
C6 C5 C9 N1 3.7(6)
C4 C5 C9 N1 -176.6(4)
C6 C7 C12 Br1 -60.9(4)
C8 C7 C12 Br1 64.5(4)
C11 C7 C12 Br1 177.5(3)
O1 C8 N1 C9 -176.3(5)
C7 C8 N1 C9 7.2(7)
O1 C8 N1 C10 -0.6(7)
C7 C8 N1 C10 -177.1(4)
O2 C9 N1 C8 175.5(4)
C5 C9 N1 C8 -5.5(6)
O2 C9 N1 C10 -0.2(6)
C5 C9 N1 C10 178.7(4)
